data_7707831
loop_
_publ_author_name
'Shaili, Evyenia'
'Romero, Mar\\'ia J'
'Salassa, Luca'
'Woods, Julie A.'
'Butler, Jennifer S.'
'Romero-Canel\'on, Isolda'
'Clarkson, Guy'
'Habtemariam, Abraha'
'Sadler, Peter J.'
'Farrer, Nicola J.'

_publ_section_title
;
 Platinum(IV)-azido monocarboxylato complexes are photocytotoxic under
 irradiation with visible light.
;
_journal_issue 30
_journal_name_full 'Dalton transactions (Cambridge, England : 2003)'
_journal_page_first 10593
_journal_page_last 10607
_journal_paper_doi 10.1039/d1dt01730f
_journal_volume 50
_journal_year 2021
_chemical_formula_moiety 'C18 H19 N9 O3 Pt'
_chemical_formula_sum 'C18 H19 N9 O3 Pt'
_chemical_formula_weight 604.51
_space_group_crystal_system monoclinic
_space_group_IT_number 14
_space_group_name_Hall '-P 2ybc'
_space_group_name_H-M_alt 'P 1 21/c 1'
_atom_sites_solution_hydrogens geom
_atom_sites_solution_primary direct
_audit_creation_date 2021-07-01
_audit_creation_method
;
Olex2 1.2
(compiled 2018.05.29 svn.r3510 for OlexSys, GUI svn.r5506)
;
_audit_update_record
;
2021-07-05 deposited with the CCDC.	2021-07-12 downloaded from the CCDC.
;
_cell_angle_alpha 90
_cell_angle_beta 109.184(3)
_cell_angle_gamma 90
_cell_formula_units_Z 4
_cell_length_a 7.54127(18)
_cell_length_b 35.8789(6)
_cell_length_c 8.17745(19)
_cell_measurement_reflns_used 18581
_cell_measurement_temperature 150(2)
_cell_measurement_theta_max 32.2270
_cell_measurement_theta_min 3.1260
_cell_volume 2089.72(9)
_computing_cell_refinement
'CrysAlisPro, Agilent Technologies, Version 1.171.36.21 (release 14-08-2012 CrysAlis171 .NET) (compiled Sep 14 2012,17:21:16)'
_computing_data_collection
'CrysAlisPro, Agilent Technologies, Version 1.171.36.21 (release 14-08-2012 CrysAlis171 .NET) (compiled Sep 14 2012,17:21:16)'
_computing_data_reduction
'CrysAlisPro, Agilent Technologies, Version 1.171.36.21 (release 14-08-2012 CrysAlis171 .NET) (compiled Sep 14 2012,17:21:16)'
_computing_molecular_graphics 'Olex2 (Dolomanov et al., 2009)'
_computing_publication_material 'Olex2 (Dolomanov et al., 2009)'
_computing_structure_refinement 'ShelXL (Sheldrick, 2015)'
_diffrn_ambient_temperature 150(2)
_diffrn_detector 'CCD plate'
_diffrn_detector_area_resol_mean 10.2833
_diffrn_detector_type Ruby
_diffrn_measured_fraction_theta_full 0.999
_diffrn_measured_fraction_theta_max 0.999
_diffrn_measurement_details
'#__ type_ start__ end____ width___ exp.time_ 1 omega 40.00 96.00 1.0000 40.0000 omega____ theta____ kappa____ phi______ frames - 18.3155 178.0000 90.0000 56 #__ type_ start__ end____ width___ exp.time_ 2 omega -22.00 15.00 1.0000 40.0000 omega____ theta____ kappa____ phi______ frames - 18.3155 -38.0000 120.0000 37 #__ type_ start__ end____ width___ exp.time_ 3 omega -56.00 45.00 1.0000 40.0000 omega____ theta____ kappa____ phi______ frames - 18.3155 -38.0000 -120.0000 101 #__ type_ start__ end____ width___ exp.time_ 4 omega -73.00 -46.00 1.0000 40.0000 omega____ theta____ kappa____ phi______ frames - -19.2530 -57.0000 30.0000 27 #__ type_ start__ end____ width___ exp.time_ 5 omega -24.00 18.00 1.0000 40.0000 omega____ theta____ kappa____ phi______ frames - -19.2530 -99.0000 90.0000 42 #__ type_ start__ end____ width___ exp.time_ 6 omega -108.00 -53.00 1.0000 40.0000 omega____ theta____ kappa____ phi______ frames - -19.2530 178.0000 60.0000 55 #__ type_ start__ end____ width___ exp.time_ 7 omega -95.00 7.00 1.0000 40.0000 omega____ theta____ kappa____ phi______ frames - -19.2530 -38.0000 -60.0000 102 #__ type_ start__ end____ width___ exp.time_ 8 omega -93.00 10.00 1.0000 40.0000 omega____ theta____ kappa____ phi______ frames - -19.2530 -57.0000 -150.0000 103'
_diffrn_measurement_device 'four-circle diffractometer'
_diffrn_measurement_device_type 'Xcalibur, Ruby, Gemini'
_diffrn_measurement_method '\w scans'
_diffrn_orient_matrix_type 'CrysAlisPro convention (1999,Acta A55,543-557)'
_diffrn_orient_matrix_UB_11 -0.0601265000
_diffrn_orient_matrix_UB_12 0.0103742000
_diffrn_orient_matrix_UB_13 -0.0702906000
_diffrn_orient_matrix_UB_21 0.0687396000
_diffrn_orient_matrix_UB_22 0.0142487000
_diffrn_orient_matrix_UB_23 0.0153076000
_diffrn_orient_matrix_UB_31 0.0397833000
_diffrn_orient_matrix_UB_32 -0.0089393000
_diffrn_orient_matrix_UB_33 -0.0571002000
_diffrn_radiation_monochromator graphite
_diffrn_radiation_probe x-ray
_diffrn_radiation_type MoK\a
_diffrn_radiation_wavelength 0.71073
_diffrn_reflns_av_R_equivalents 0.0292
_diffrn_reflns_av_unetI/netI 0.0237
_diffrn_reflns_Laue_measured_fraction_full 0.999
_diffrn_reflns_Laue_measured_fraction_max 0.999
_diffrn_reflns_limit_h_max 10
_diffrn_reflns_limit_h_min -10
_diffrn_reflns_limit_k_max 50
_diffrn_reflns_limit_k_min -51
_diffrn_reflns_limit_l_max 11
_diffrn_reflns_limit_l_min -11
_diffrn_reflns_number 31769
_diffrn_reflns_point_group_measured_fraction_full 0.999
_diffrn_reflns_point_group_measured_fraction_max 0.999
_diffrn_reflns_theta_full 25.242
_diffrn_reflns_theta_max 30.499
_diffrn_reflns_theta_min 2.698
_diffrn_source 'fine-focus sealed X-ray tube'
_diffrn_source_type 'Enhance (Mo) X-ray Source'
_exptl_absorpt_coefficient_mu 6.756
_exptl_absorpt_correction_T_max 1.00000
_exptl_absorpt_correction_T_min 0.50999
_exptl_absorpt_correction_type multi-scan
_exptl_absorpt_process_details
'CrysAlisPro, Agilent Technologies, Version 1.171.36.21 (release 14-08-2012 CrysAlis171 .NET) (compiled Sep 14 2012,17:21:16) Empirical absorption correction using spherical harmonics, implemented in SCALE3 ABSPACK scaling algorithm.'
_exptl_crystal_colour colourless
_exptl_crystal_colour_primary colourless
_exptl_crystal_density_diffrn 1.921
_exptl_crystal_description block
_exptl_crystal_F_000 1168
_exptl_crystal_size_max 0.03
_exptl_crystal_size_mid 0.012
_exptl_crystal_size_min 0.008
_refine_diff_density_max 1.012
_refine_diff_density_min -0.850
_refine_diff_density_rms 0.092
_refine_ls_extinction_method none
_refine_ls_goodness_of_fit_ref 1.112
_refine_ls_hydrogen_treatment constr
_refine_ls_matrix_type full
_refine_ls_number_parameters 282
_refine_ls_number_reflns 6362
_refine_ls_number_restraints 0
_refine_ls_restrained_S_all 1.112
_refine_ls_R_factor_all 0.0264
_refine_ls_R_factor_gt 0.0206
_refine_ls_shift/su_max 0.006
_refine_ls_shift/su_mean 0.000
_refine_ls_structure_factor_coef Fsqd
_refine_ls_weighting_details 'w=1/[\s^2^(Fo^2^)+(0.0119P)^2^+1.0229P] where P=(Fo^2^+2Fc^2^)/3'
_refine_ls_weighting_scheme calc
_refine_ls_wR_factor_gt 0.0376
_refine_ls_wR_factor_ref 0.0390
_reflns_Friedel_coverage 0.000
_reflns_number_gt 5686
_reflns_number_total 6362
_reflns_threshold_expression 'I > 2\s(I)'
_cod_data_source_file d1dt01730f2.cif
_cod_data_source_block es11
_cod_depositor_comments 'Adding full bibliography for 7707830--7707832.cif.'
_cod_database_code 7707831
_shelx_shelxl_version_number 2018/3
_chemical_oxdiff_formula 'C20 H20 N2 O2 Pt'
_shelx_space_group_comment
;
The symmetry employed for this shelxl refinement is uniquely defined
by the following loop, which should always be used as a source of
symmetry information in preference to the above space-group names.
They are only intended as comments.
;
_reflns_odcompleteness_completeness 99.92
_reflns_odcompleteness_iscentric 1
_reflns_odcompleteness_theta 30.01
_olex2_refinement_description
;

The amide NH and the OH were located in a difference map but refined
at calculated positions

1. Fixed Uiso
 At 1.2 times of:
  All C(H) groups, All N(H) groups
 At 1.5 times of:
  All C(H,H,H) groups, All O(H) groups
2.a Aromatic/amide H refined with riding coordinates:
 C5(H5), C6(H6), C7(H7), C8(H8), N10(H10), C19(H19), C20(H20), C21(H21),
 C22(H22), C23(H23), C25(H25), C26(H26), C27(H27), C28(H28), C29(H29)
2.b Idealised Me refined as rotating group:
 C11(H11A,H11B,H11C)
2.c Idealised tetrahedral OH refined as rotating group:
 O1(H1)
;
_olex2_submission_special_instructions 'No special instructions were received'
_oxdiff_exptl_absorpt_empirical_details
'Empirical correction (ABSPACK) includes: - Absorption correction using spherical harmonics - Frame scaling'
_oxdiff_exptl_absorpt_empirical_full_max 1.880
_oxdiff_exptl_absorpt_empirical_full_min 0.837

loop_
_space_group_symop_operation_xyz
'x, y, z'
'-x, y+1/2, -z+1/2'
'-x, -y, -z'
'x, -y-1/2, z-1/2'

loop_
_atom_site_label
_atom_site_type_symbol
_atom_site_fract_x
_atom_site_fract_y
_atom_site_fract_z
_atom_site_U_iso_or_equiv
_atom_site_adp_type
_atom_site_occupancy
_atom_site_site_symmetry_order
_atom_site_calc_flag
_atom_site_refinement_flags_posn
_atom_site_refinement_flags_adp
_atom_site_refinement_flags_occupancy
_atom_site_disorder_assembly
_atom_site_disorder_group
Pt1 Pt 0.58648(2) 0.58387(2) 0.31374(2) 0.01782(3) Uani 1 1 d . . . . .
O1 O 0.4330(2) 0.53786(4) 0.2723(2) 0.0265(4) Uani 1 1 d . . . . .
H1 H 0.475924 0.522454 0.217645 0.040 Uiso 1 1 calc GR . . . .
O2 O 0.7578(2) 0.62908(4) 0.3645(2) 0.0222(3) Uani 1 1 d . . . . .
O3 O 0.5356(2) 0.67190(4) 0.3444(2) 0.0286(4) Uani 1 1 d . . . . .
C3 C 0.7014(3) 0.66356(6) 0.3749(3) 0.0215(4) Uani 1 1 d . . . . .
C4 C 0.8574(3) 0.69096(6) 0.4265(3) 0.0223(4) Uani 1 1 d . . . . .
C5 C 1.0409(3) 0.67992(7) 0.4426(3) 0.0278(5) Uani 1 1 d . . . . .
H5 H 1.063046 0.654918 0.416217 0.033 Uiso 1 1 calc R . . . .
C6 C 1.1902(4) 0.70440(8) 0.4958(4) 0.0354(6) Uani 1 1 d . . . . .
H6 H 1.313004 0.696533 0.503546 0.042 Uiso 1 1 calc R . . . .
C7 C 1.1580(4) 0.74062(8) 0.5375(4) 0.0399(7) Uani 1 1 d . . . . .
H7 H 1.260724 0.757342 0.578976 0.048 Uiso 1 1 calc R . . . .
C8 C 0.9798(4) 0.75274(7) 0.5200(4) 0.0383(6) Uani 1 1 d . . . . .
H8 H 0.961260 0.777853 0.547522 0.046 Uiso 1 1 calc R . . . .
C9 C 0.8237(3) 0.72859(6) 0.4619(3) 0.0282(5) Uani 1 1 d . . . . .
N10 N 0.6478(3) 0.74132(6) 0.4408(3) 0.0382(5) Uani 1 1 d . . . . .
H10 H 0.556002 0.724941 0.418529 0.046 Uiso 1 1 calc R . . . .
C11 C 0.6026(5) 0.77999(7) 0.4529(4) 0.0475(8) Uani 1 1 d . . . . .
H11A H 0.647198 0.794713 0.373291 0.071 Uiso 1 1 calc GR . . . .
H11B H 0.663576 0.788772 0.571685 0.071 Uiso 1 1 calc GR . . . .
H11C H 0.466252 0.782799 0.422032 0.071 Uiso 1 1 calc GR . . . .
N12 N 0.4573(3) 0.59515(5) 0.4914(2) 0.0236(4) Uani 1 1 d . . . . .
N13 N 0.5434(3) 0.61495(6) 0.6120(2) 0.0242(4) Uani 1 1 d . . . . .
N14 N 0.6145(3) 0.63320(7) 0.7304(3) 0.0375(5) Uani 1 1 d . . . . .
N15 N 0.7179(3) 0.57056(6) 0.1375(3) 0.0252(4) Uani 1 1 d . . . . .
N16 N 0.6264(3) 0.55308(5) 0.0108(2) 0.0219(4) Uani 1 1 d . . . . .
N17 N 0.5509(3) 0.53665(6) -0.1121(3) 0.0336(5) Uani 1 1 d . . . . .
N18 N 0.3700(3) 0.60835(5) 0.1280(2) 0.0211(4) Uani 1 1 d . . . . .
C19 C 0.1925(3) 0.60265(7) 0.1266(3) 0.0258(5) Uani 1 1 d . . . . .
H19 H 0.171259 0.586825 0.211461 0.031 Uiso 1 1 calc R . . . .
C20 C 0.0423(3) 0.61918(8) 0.0055(3) 0.0341(6) Uani 1 1 d . . . . .
H20 H -0.081573 0.615143 0.007157 0.041 Uiso 1 1 calc R . . . .
C21 C 0.0737(4) 0.64195(8) -0.1199(3) 0.0351(6) Uani 1 1 d . . . . .
H21 H -0.028322 0.653676 -0.205202 0.042 Uiso 1 1 calc R . . . .
C22 C 0.2559(3) 0.64722(7) -0.1184(3) 0.0311(5) Uani 1 1 d . . . . .
H22 H 0.280544 0.662355 -0.203772 0.037 Uiso 1 1 calc R . . . .
C23 C 0.4012(3) 0.63033(6) 0.0081(3) 0.0247(5) Uani 1 1 d . . . . .
H23 H 0.526437 0.634357 0.010338 0.030 Uiso 1 1 calc R . . . .
N24 N 0.8004(3) 0.55794(5) 0.4980(2) 0.0202(4) Uani 1 1 d . . . . .
C25 C 0.7635(3) 0.53239(6) 0.6031(3) 0.0247(5) Uani 1 1 d . . . . .
H25 H 0.636838 0.526413 0.589874 0.030 Uiso 1 1 calc R . . . .
C26 C 0.9064(3) 0.51478(7) 0.7294(3) 0.0301(5) Uani 1 1 d . . . . .
H26 H 0.878468 0.496870 0.802998 0.036 Uiso 1 1 calc R . . . .
C27 C 1.0910(3) 0.52337(7) 0.7484(4) 0.0331(6) Uani 1 1 d . . . . .
H27 H 1.191190 0.511697 0.835781 0.040 Uiso 1 1 calc R . . . .
C28 C 1.1273(3) 0.54933(7) 0.6376(3) 0.0303(5) Uani 1 1 d . . . . .
H28 H 1.252856 0.555516 0.647431 0.036 Uiso 1 1 calc R . . . .
C29 C 0.9795(3) 0.56595(6) 0.5138(3) 0.0248(5) Uani 1 1 d . . . . .
H29 H 1.004273 0.583549 0.437239 0.030 Uiso 1 1 calc R . . . .

loop_
_atom_site_aniso_label
_atom_site_aniso_U_11
_atom_site_aniso_U_22
_atom_site_aniso_U_33
_atom_site_aniso_U_23
_atom_site_aniso_U_13
_atom_site_aniso_U_12
Pt1 0.02015(4) 0.01593(4) 0.02011(4) -0.00096(3) 0.01033(3) -0.00272(3)
O1 0.0282(9) 0.0188(8) 0.0364(10) -0.0051(7) 0.0161(7) -0.0084(6)
O2 0.0230(8) 0.0138(7) 0.0311(9) -0.0007(6) 0.0106(7) -0.0033(6)
O3 0.0223(8) 0.0218(8) 0.0418(10) -0.0034(7) 0.0106(7) -0.0001(6)
C3 0.0246(11) 0.0195(10) 0.0219(11) 0.0010(8) 0.0096(9) -0.0017(8)
C4 0.0244(11) 0.0193(10) 0.0238(11) 0.0014(9) 0.0087(9) -0.0036(8)
C5 0.0268(12) 0.0254(12) 0.0326(13) 0.0036(10) 0.0117(10) -0.0016(9)
C6 0.0253(12) 0.0373(15) 0.0422(15) 0.0075(12) 0.0094(11) -0.0051(11)
C7 0.0354(14) 0.0344(15) 0.0446(16) 0.0004(12) 0.0062(12) -0.0170(12)
C8 0.0481(16) 0.0216(12) 0.0440(15) -0.0051(11) 0.0136(13) -0.0109(11)
C9 0.0341(13) 0.0220(11) 0.0293(12) -0.0005(9) 0.0113(11) -0.0037(10)
N10 0.0395(12) 0.0178(10) 0.0603(16) -0.0050(10) 0.0205(12) 0.0005(9)
C11 0.0579(19) 0.0206(13) 0.065(2) -0.0032(13) 0.0218(17) 0.0070(12)
N12 0.0248(10) 0.0265(10) 0.0233(9) -0.0033(8) 0.0133(8) -0.0040(8)
N13 0.0233(10) 0.0290(10) 0.0246(10) 0.0005(8) 0.0134(8) 0.0010(8)
N14 0.0347(12) 0.0500(14) 0.0307(12) -0.0138(10) 0.0148(10) -0.0076(10)
N15 0.0246(10) 0.0308(10) 0.0246(10) -0.0051(8) 0.0142(8) -0.0040(8)
N16 0.0253(10) 0.0207(9) 0.0243(10) 0.0024(8) 0.0143(8) 0.0026(8)
N17 0.0356(12) 0.0385(12) 0.0286(11) -0.0108(9) 0.0133(10) -0.0034(10)
N18 0.0218(9) 0.0214(9) 0.0213(9) -0.0008(7) 0.0086(7) -0.0031(7)
C19 0.0254(12) 0.0259(12) 0.0289(12) 0.0023(10) 0.0127(10) -0.0042(9)
C20 0.0206(12) 0.0430(16) 0.0391(14) 0.0056(12) 0.0106(11) -0.0021(11)
C21 0.0275(13) 0.0379(15) 0.0346(14) 0.0092(12) 0.0031(11) -0.0001(11)
C22 0.0296(13) 0.0334(13) 0.0295(13) 0.0080(10) 0.0088(11) -0.0040(10)
C23 0.0255(11) 0.0263(12) 0.0243(11) 0.0014(9) 0.0109(9) -0.0044(9)
N24 0.0237(9) 0.0165(9) 0.0234(9) -0.0007(7) 0.0117(8) -0.0005(7)
C25 0.0263(12) 0.0223(11) 0.0297(12) 0.0021(9) 0.0148(10) -0.0031(9)
C26 0.0312(13) 0.0263(12) 0.0352(13) 0.0094(10) 0.0144(11) -0.0008(10)
C27 0.0272(13) 0.0298(13) 0.0407(15) 0.0108(11) 0.0089(11) 0.0051(10)
C28 0.0244(12) 0.0275(13) 0.0408(14) 0.0063(11) 0.0131(11) 0.0005(10)
C29 0.0260(11) 0.0211(11) 0.0305(12) 0.0036(9) 0.0138(10) -0.0011(9)

loop_
_atom_type_symbol
_atom_type_description
_atom_type_scat_dispersion_real
_atom_type_scat_dispersion_imag
_atom_type_scat_source
C C 0.0033 0.0016 'International Tables Vol C Tables 4.2.6.8 and 6.1.1.4'
H H 0.0000 0.0000 'International Tables Vol C Tables 4.2.6.8 and 6.1.1.4'
N N 0.0061 0.0033 'International Tables Vol C Tables 4.2.6.8 and 6.1.1.4'
O O 0.0106 0.0060 'International Tables Vol C Tables 4.2.6.8 and 6.1.1.4'
Pt Pt -1.7033 8.3905 'International Tables Vol C Tables 4.2.6.8 and 6.1.1.4'

loop_
_geom_angle_atom_site_label_1
_geom_angle_atom_site_label_2
_geom_angle_atom_site_label_3
_geom_angle
_geom_angle_site_symmetry_1
_geom_angle_site_symmetry_3
_geom_angle_publ_flag
O1 Pt1 O2 176.43(7) . . ?
O1 Pt1 N12 84.13(7) . . ?
O1 Pt1 N15 94.36(7) . . ?
O1 Pt1 N18 87.22(7) . . ?
O1 Pt1 N24 91.27(7) . . ?
O2 Pt1 N12 96.71(7) . . ?
O2 Pt1 N15 84.72(7) . . ?
O2 Pt1 N24 85.26(7) . . ?
N12 Pt1 N15 177.97(8) . . ?
N18 Pt1 O2 96.25(7) . . ?
N18 Pt1 N12 89.56(8) . . ?
N18 Pt1 N15 91.73(8) . . ?
N18 Pt1 N24 178.45(7) . . ?
N24 Pt1 N12 90.64(7) . . ?
N24 Pt1 N15 88.03(8) . . ?
Pt1 O1 H1 109.5 . . ?
C3 O2 Pt1 124.41(14) . . ?
O2 C3 C4 113.39(19) . . ?
O3 C3 O2 122.9(2) . . ?
O3 C3 C4 123.7(2) . . ?
C5 C4 C3 120.3(2) . . ?
C5 C4 C9 119.1(2) . . ?
C9 C4 C3 120.6(2) . . ?
C4 C5 H5 119.1 . . ?
C6 C5 C4 121.8(2) . . ?
C6 C5 H5 119.1 . . ?
C5 C6 H6 120.5 . . ?
C5 C6 C7 118.9(2) . . ?
C7 C6 H6 120.5 . . ?
C6 C7 H7 119.5 . . ?
C8 C7 C6 121.1(2) . . ?
C8 C7 H7 119.5 . . ?
C7 C8 H8 119.4 . . ?
C7 C8 C9 121.3(2) . . ?
C9 C8 H8 119.4 . . ?
C8 C9 C4 117.8(2) . . ?
N10 C9 C4 121.7(2) . . ?
N10 C9 C8 120.5(2) . . ?
C9 N10 H10 118.0 . . ?
C9 N10 C11 123.9(2) . . ?
C11 N10 H10 118.0 . . ?
N10 C11 H11A 109.5 . . ?
N10 C11 H11B 109.5 . . ?
N10 C11 H11C 109.5 . . ?
H11A C11 H11B 109.5 . . ?
H11A C11 H11C 109.5 . . ?
H11B C11 H11C 109.5 . . ?
N13 N12 Pt1 116.18(15) . . ?
N14 N13 N12 175.2(2) . . ?
N16 N15 Pt1 116.67(15) . . ?
N17 N16 N15 175.3(2) . . ?
C19 N18 Pt1 119.49(15) . . ?
C23 N18 Pt1 120.80(15) . . ?
C23 N18 C19 119.7(2) . . ?
N18 C19 H19 119.3 . . ?
N18 C19 C20 121.5(2) . . ?
C20 C19 H19 119.3 . . ?
C19 C20 H20 120.4 . . ?
C19 C20 C21 119.1(2) . . ?
C21 C20 H20 120.4 . . ?
C20 C21 H21 120.6 . . ?
C22 C21 C20 118.9(2) . . ?
C22 C21 H21 120.6 . . ?
C21 C22 H22 120.3 . . ?
C23 C22 C21 119.3(2) . . ?
C23 C22 H22 120.3 . . ?
N18 C23 C22 121.5(2) . . ?
N18 C23 H23 119.3 . . ?
C22 C23 H23 119.3 . . ?
C25 N24 Pt1 120.27(15) . . ?
C29 N24 Pt1 120.01(15) . . ?
C29 N24 C25 119.7(2) . . ?
N24 C25 H25 119.5 . . ?
N24 C25 C26 121.1(2) . . ?
C26 C25 H25 119.5 . . ?
C25 C26 H26 120.3 . . ?
C25 C26 C27 119.5(2) . . ?
C27 C26 H26 120.3 . . ?
C26 C27 H27 120.5 . . ?
C26 C27 C28 118.9(2) . . ?
C28 C27 H27 120.5 . . ?
C27 C28 H28 120.4 . . ?
C29 C28 C27 119.1(2) . . ?
C29 C28 H28 120.4 . . ?
N24 C29 C28 121.7(2) . . ?
N24 C29 H29 119.2 . . ?
C28 C29 H29 119.2 . . ?

loop_
_geom_bond_atom_site_label_1
_geom_bond_atom_site_label_2
_geom_bond_distance
_geom_bond_site_symmetry_2
_geom_bond_publ_flag
Pt1 O1 1.9805(15) . ?
Pt1 O2 2.0300(14) . ?
Pt1 N12 2.0386(18) . ?
Pt1 N15 2.0557(18) . ?
Pt1 N18 2.0285(19) . ?
Pt1 N24 2.0349(19) . ?
O1 H1 0.8400 . ?
O2 C3 1.320(3) . ?
O3 C3 1.229(3) . ?
C3 C4 1.484(3) . ?
C4 C5 1.403(3) . ?
C4 C9 1.421(3) . ?
C5 H5 0.9500 . ?
C5 C6 1.381(3) . ?
C6 H6 0.9500 . ?
C6 C7 1.385(4) . ?
C7 H7 0.9500 . ?
C7 C8 1.375(4) . ?
C8 H8 0.9500 . ?
C8 C9 1.412(3) . ?
C9 N10 1.360(3) . ?
N10 H10 0.8800 . ?
N10 C11 1.440(3) . ?
C11 H11A 0.9800 . ?
C11 H11B 0.9800 . ?
C11 H11C 0.9800 . ?
N12 N13 1.216(3) . ?
N13 N14 1.146(3) . ?
N15 N16 1.213(3) . ?
N16 N17 1.143(3) . ?
N18 C19 1.350(3) . ?
N18 C23 1.338(3) . ?
C19 H19 0.9500 . ?
C19 C20 1.371(3) . ?
C20 H20 0.9500 . ?
C20 C21 1.391(4) . ?
C21 H21 0.9500 . ?
C21 C22 1.383(3) . ?
C22 H22 0.9500 . ?
C22 C23 1.375(3) . ?
C23 H23 0.9500 . ?
N24 C25 1.347(3) . ?
N24 C29 1.345(3) . ?
C25 H25 0.9500 . ?
C25 C26 1.377(3) . ?
C26 H26 0.9500 . ?
C26 C27 1.384(3) . ?
C27 H27 0.9500 . ?
C27 C28 1.388(3) . ?
C28 H28 0.9500 . ?
C28 C29 1.371(3) . ?
C29 H29 0.9500 . ?

loop_
_geom_hbond_atom_site_label_D
_geom_hbond_atom_site_label_H
_geom_hbond_atom_site_label_A
_geom_hbond_distance_DH
_geom_hbond_distance_HA
_geom_hbond_distance_DA
_geom_hbond_angle_DHA
_geom_hbond_site_symmetry_A
_geom_hbond_publ_flag
O1 H1 N17 0.84 2.27 2.997(3) 144.5 3_665 yes
N10 H10 O3 0.88 1.99 2.665(3) 132.8 . yes
